data_1554477
loop_
_publ_author_name
'Almendros, Pedro'
'Yanai, Hikaru'
'Hoshikawa, Shoki'
'Aragoncillo, Cristina'
'L\'azaro-Milla, Carlos'
'Toledano-Pinedo, Mireia'
'Matsumoto, Takashi'
'Alcaide, Benito'

_publ_section_title
;
 Transition metal-free controlled synthesis of
 bis[(trifluoromethyl)sulfonyl]ethyl-decorated heterocycles
;
_journal_issue 21
_journal_name_full 'Organic Chemistry Frontiers'
_journal_page_first 3163
_journal_paper_doi 10.1039/C8QO00955D
_journal_volume 5
_journal_year 2018
_chemical_formula_moiety 'C13 H8 F6 O7 S2'
_chemical_formula_sum 'C13 H8 F6 O7 S2'
_chemical_formula_weight 454.31
_chemical_melting_point 560
_chemical_name_systematic
;
3-(2,2-Bis((trifluoromethyl)sulfonyl)ethyl)-4-hydroxy-2H-chromen-2-one
;
_space_group_crystal_system monoclinic
_space_group_IT_number 14
_space_group_name_Hall '-P 2yn'
_space_group_name_H-M_alt 'P 1 21/n 1'
_atom_sites_solution_hydrogens mixed
_audit_creation_date 2017-09-01
_audit_creation_method SHELXL-2014
_audit_update_record
;
2018-03-24 deposited with the CCDC.
2018-09-20 downloaded from the CCDC.
;
_cell_angle_alpha 90
_cell_angle_beta 95.7480(10)
_cell_angle_gamma 90
_cell_formula_units_Z 4
_cell_length_a 5.7308(5)
_cell_length_b 13.6484(13)
_cell_length_c 21.184(2)
_cell_measurement_reflns_used 3992
_cell_measurement_temperature 90
_cell_measurement_theta_max 27.56
_cell_measurement_theta_min 2.44
_cell_volume 1648.6(3)
_computing_cell_refinement 'APEX2 V2014.11-0 (Bruker AXS Inc.,2014)'
_computing_data_collection 'APEX2 V2014.11-0 (Bruker AXS Inc.,2014)'
_computing_data_reduction 'SAINT V8.34a (Bruker AXS Inc., 2013)'
_computing_molecular_graphics 'Platon (A.L.Spek, 2003)'
_computing_publication_material
;
pubCIF (Westrip, 2010) and enCIFer (Allen et al. 2004)
;
_computing_structure_refinement 'SHELXL-2014/7 (Sheldrick, 2014)'
_computing_structure_solution 'SHELXTL XT Intrinsic Phasing (Sheldrick, 2013)'
_diffrn_ambient_temperature 90
_diffrn_detector_area_resol_mean 8.333
_diffrn_measured_fraction_theta_full 1.000
_diffrn_measured_fraction_theta_max 1.000
_diffrn_measurement_device_type 'Bruker SMART APEX II CCD'
_diffrn_measurement_method 'phi and omega scans'
_diffrn_radiation_monochromator 'Bruker Helios multilayer confocal mirror'
_diffrn_radiation_type MoK\a
_diffrn_radiation_wavelength 0.71073
_diffrn_reflns_av_R_equivalents 0.0197
_diffrn_reflns_av_unetI/netI 0.0233
_diffrn_reflns_Laue_measured_fraction_full 1.000
_diffrn_reflns_Laue_measured_fraction_max 1.000
_diffrn_reflns_limit_h_max 6
_diffrn_reflns_limit_h_min -6
_diffrn_reflns_limit_k_max 15
_diffrn_reflns_limit_k_min -16
_diffrn_reflns_limit_l_max 20
_diffrn_reflns_limit_l_min -25
_diffrn_reflns_number 7796
_diffrn_reflns_point_group_measured_fraction_full 1.000
_diffrn_reflns_point_group_measured_fraction_max 1.000
_diffrn_reflns_theta_full 25.000
_diffrn_reflns_theta_max 25.027
_diffrn_reflns_theta_min 1.778
_diffrn_source 'rotating anode'
_diffrn_source_type 'Bruker TXS fine-focus rotating anode'
_exptl_absorpt_coefficient_mu 0.426
_exptl_absorpt_correction_T_max 0.969
_exptl_absorpt_correction_T_min 0.871
_exptl_absorpt_correction_type numerical
_exptl_absorpt_process_details
;
Crystal Faces plugin in Bruker APEX2 software
;
_exptl_crystal_colour colourless
_exptl_crystal_density_diffrn 1.830
_exptl_crystal_description needle
_exptl_crystal_F_000 912
_exptl_crystal_size_max 0.277
_exptl_crystal_size_mid 0.154
_exptl_crystal_size_min 0.074
_refine_diff_density_max 0.381
_refine_diff_density_min -0.298
_refine_diff_density_rms 0.053
_refine_ls_extinction_method none
_refine_ls_goodness_of_fit_ref 1.023
_refine_ls_hydrogen_treatment mixed
_refine_ls_matrix_type full
_refine_ls_number_parameters 256
_refine_ls_number_reflns 2904
_refine_ls_number_restraints 174
_refine_ls_restrained_S_all 1.261
_refine_ls_R_factor_all 0.0334
_refine_ls_R_factor_gt 0.0292
_refine_ls_shift/su_max 0.001
_refine_ls_shift/su_mean 0.000
_refine_ls_structure_factor_coef Fsqd
_refine_ls_weighting_details 'w=1/[\s^2^(Fo^2^)+(0.0324P)^2^+1.5701P] where P=(Fo^2^+2Fc^2^)/3'
_refine_ls_weighting_scheme calc
_refine_ls_wR_factor_gt 0.0710
_refine_ls_wR_factor_ref 0.0735
_reflns_Friedel_coverage 0.000
_reflns_number_gt 2593
_reflns_number_total 2904
_reflns_threshold_expression 'I > 2\s(I)'
_cod_data_source_file c8qo00955d2.cif
_cod_data_source_block SH-37a
_cod_original_sg_symbol_H-M 'P 21/n'
_cod_database_code 1554477
_publcif_datablock.id {64cf5533-30fc-4da0-95a4-cf0288596e10}

_shelx_space_group_comment
;
The symmetry employed for this shelxl refinement is uniquely defined
by the following loop, which should always be used as a source of
symmetry information in preference to the above space-group names.
They are only intended as comments.
;
_shelx_estimated_absorpt_t_min 0.891
_shelx_estimated_absorpt_t_max 0.969

loop_
_space_group_symop_operation_xyz
'x, y, z'
'-x+1/2, y+1/2, -z+1/2'
'-x, -y, -z'
'x-1/2, -y-1/2, z-1/2'

loop_
_atom_site_label
_atom_site_type_symbol
_atom_site_fract_x
_atom_site_fract_y
_atom_site_fract_z
_atom_site_U_iso_or_equiv
_atom_site_adp_type
_atom_site_occupancy
_atom_site_site_symmetry_order
_atom_site_calc_flag
_atom_site_refinement_flags_posn
_atom_site_refinement_flags_adp
C1 C 0.3235(3) 0.25178(13) 0.26455(9) 0.0134(3) Uani 1 1 d . U
C2 C 0.1884(3) 0.33436(13) 0.25603(9) 0.0132(3) Uani 1 1 d . U
C3 C -0.0228(3) 0.33357(13) 0.21200(9) 0.0135(3) Uani 1 1 d . U
C4 C -0.1760(3) 0.41376(14) 0.20017(9) 0.0150(3) Uani 1 1 d . U
H4 H -0.1404 0.4746 0.2207 0.018 Uiso 1 1 calc R U
C5 C -0.3778(3) 0.40451(14) 0.15894(9) 0.0163(3) Uani 1 1 d . U
H5 H -0.4796 0.4590 0.1509 0.020 Uiso 1 1 calc R U
C6 C -0.4316(3) 0.31481(14) 0.12906(9) 0.0167(3) Uani 1 1 d . U
H6 H -0.5709 0.3087 0.1010 0.020 Uiso 1 1 calc R U
C7 C -0.2844(3) 0.23488(14) 0.13982(9) 0.0160(3) Uani 1 1 d . U
H7 H -0.3219 0.1739 0.1196 0.019 Uiso 1 1 calc R U
C8 C -0.0809(3) 0.24545(14) 0.18071(9) 0.0144(3) Uani 1 1 d . U
C9 C 0.2668(3) 0.16539(14) 0.22801(9) 0.0143(3) Uani 1 1 d . U
C10 C 0.5487(3) 0.25423(14) 0.30782(9) 0.0137(3) Uani 1 1 d . U
H10A H 0.6428 0.3113 0.2965 0.016 Uiso 1 1 calc R U
H10B H 0.6401 0.1943 0.3008 0.016 Uiso 1 1 calc R U
C11 C 0.5095(3) 0.26095(14) 0.37936(9) 0.0140(3) Uani 1 1 d . U
H11 H 0.3631 0.2989 0.3843 0.017 Uiso 1 1 calc R U
C12 C 0.3613(4) 0.14689(15) 0.48799(9) 0.0207(3) Uani 1 1 d . U
C13 C 0.6820(4) 0.45199(15) 0.41229(10) 0.0253(3) Uani 1 1 d . U
F1 F 0.1885(2) 0.08363(10) 0.48904(6) 0.0345(3) Uani 1 1 d . U
F2 F 0.5273(2) 0.12486(9) 0.53354(5) 0.0253(3) Uani 1 1 d . U
F3 F 0.2838(2) 0.23669(9) 0.49668(5) 0.0269(3) Uani 1 1 d . U
F4 F 0.4643(2) 0.46931(9) 0.42507(6) 0.0339(3) Uani 1 1 d . U
F5 F 0.8285(3) 0.50219(10) 0.45228(7) 0.0417(4) Uani 1 1 d . U
F6 F 0.7081(2) 0.47963(9) 0.35356(6) 0.0298(3) Uani 1 1 d . U
O1 O 0.2602(2) 0.41218(10) 0.29047(6) 0.0154(3) Uani 1 1 d . U
O2 O 0.0621(2) 0.16381(9) 0.18867(6) 0.0155(3) Uani 1 1 d . U
O3 O 0.3901(2) 0.09177(9) 0.22817(6) 0.0175(3) Uani 1 1 d . U
O4 O 0.2940(3) 0.09282(10) 0.36746(6) 0.0227(3) Uani 1 1 d . U
O5 O 0.7054(2) 0.09318(10) 0.41831(7) 0.0226(3) Uani 1 1 d . U
O6 O 0.7517(3) 0.30173(11) 0.49005(7) 0.0225(3) Uani 1 1 d . U
O7 O 0.9640(2) 0.30483(11) 0.39298(7) 0.0225(3) Uani 1 1 d . U
S1 S 0.47834(8) 0.13650(3) 0.40811(2) 0.01557(13) Uani 1 1 d . U
S2 S 0.75664(8) 0.31985(4) 0.42395(2) 0.01620(13) Uani 1 1 d . U
H1O H 0.192(4) 0.4656(18) 0.2815(10) 0.019 Uiso 1 1 d . U

loop_
_atom_site_aniso_label
_atom_site_aniso_U_11
_atom_site_aniso_U_22
_atom_site_aniso_U_33
_atom_site_aniso_U_23
_atom_site_aniso_U_13
_atom_site_aniso_U_12
C1 0.0151(6) 0.0121(6) 0.0135(6) 0.0027(5) 0.0034(5) -0.0014(5)
C2 0.0156(6) 0.0119(6) 0.0126(6) 0.0018(5) 0.0041(5) -0.0021(5)
C3 0.0156(6) 0.0125(6) 0.0130(6) 0.0023(5) 0.0037(5) -0.0016(5)
C4 0.0161(7) 0.0135(6) 0.0156(6) 0.0021(6) 0.0031(6) -0.0014(6)
C5 0.0163(7) 0.0159(7) 0.0169(7) 0.0033(6) 0.0024(6) 0.0000(6)
C6 0.0168(7) 0.0175(7) 0.0157(7) 0.0020(6) 0.0013(6) -0.0020(6)
C7 0.0178(7) 0.0156(7) 0.0145(6) 0.0001(6) 0.0020(6) -0.0021(6)
C8 0.0165(6) 0.0129(6) 0.0139(6) 0.0016(5) 0.0029(5) -0.0005(5)
C9 0.0166(6) 0.0120(6) 0.0145(6) 0.0026(5) 0.0028(5) -0.0010(5)
C10 0.0144(6) 0.0125(6) 0.0144(6) 0.0022(5) 0.0027(6) -0.0009(6)
C11 0.0136(5) 0.0129(5) 0.0154(5) 0.0023(5) 0.0007(5) -0.0009(5)
C12 0.0191(6) 0.0260(7) 0.0172(6) 0.0063(6) 0.0025(6) -0.0010(6)
C13 0.0273(7) 0.0183(6) 0.0278(7) -0.0009(6) -0.0088(6) -0.0022(6)
F1 0.0275(7) 0.0510(8) 0.0255(6) 0.0100(6) 0.0055(5) -0.0170(6)
F2 0.0232(6) 0.0340(7) 0.0179(6) 0.0089(5) -0.0024(5) 0.0034(5)
F3 0.0259(7) 0.0371(7) 0.0187(6) 0.0059(5) 0.0073(5) 0.0119(5)
F4 0.0361(7) 0.0247(7) 0.0395(7) -0.0088(6) -0.0024(6) 0.0106(6)
F5 0.0511(8) 0.0227(7) 0.0451(8) -0.0033(6) -0.0258(7) -0.0084(6)
F6 0.0342(7) 0.0200(6) 0.0329(7) 0.0079(5) -0.0083(6) -0.0059(5)
O1 0.0186(7) 0.0092(6) 0.0176(7) -0.0015(5) -0.0022(5) 0.0007(5)
O2 0.0175(6) 0.0122(5) 0.0163(5) -0.0004(4) -0.0003(5) 0.0004(5)
O3 0.0207(7) 0.0111(6) 0.0208(7) 0.0005(5) 0.0023(6) 0.0010(5)
O4 0.0286(8) 0.0199(7) 0.0192(7) 0.0037(6) 0.0006(6) -0.0097(6)
O5 0.0231(7) 0.0187(7) 0.0267(7) 0.0064(6) 0.0058(6) 0.0063(6)
O6 0.0219(7) 0.0265(7) 0.0183(7) 0.0012(6) -0.0031(6) -0.0008(6)
O7 0.0121(7) 0.0284(8) 0.0269(7) 0.0047(6) 0.0008(6) -0.0015(6)
S1 0.0170(2) 0.0142(2) 0.0157(2) 0.00352(18) 0.00293(18) -0.00088(18)
S2 0.0134(2) 0.0159(2) 0.0184(2) 0.00195(18) -0.00293(18) -0.00118(18)

loop_
_atom_type_symbol
_atom_type_description
_atom_type_scat_dispersion_real
_atom_type_scat_dispersion_imag
_atom_type_scat_source
C C 0.0033 0.0016 'International Tables Vol C Tables 4.2.6.8 and 6.1.1.4'
H H 0.0000 0.0000 'International Tables Vol C Tables 4.2.6.8 and 6.1.1.4'
O O 0.0106 0.0060 'International Tables Vol C Tables 4.2.6.8 and 6.1.1.4'
F F 0.0171 0.0103 'International Tables Vol C Tables 4.2.6.8 and 6.1.1.4'
S S 0.1246 0.1234 'International Tables Vol C Tables 4.2.6.8 and 6.1.1.4'

loop_
_geom_angle_atom_site_label_1
_geom_angle_atom_site_label_2
_geom_angle_atom_site_label_3
_geom_angle
C2 C1 C9 120.84(17)
C2 C1 C10 120.05(17)
C9 C1 C10 118.80(16)
O1 C2 C1 116.43(17)
O1 C2 C3 123.39(17)
C1 C2 C3 120.18(17)
C8 C3 C4 117.99(17)
C8 C3 C2 117.04(17)
C4 C3 C2 124.93(17)
C5 C4 C3 120.51(18)
C5 C4 H4 119.7
C3 C4 H4 119.7
C4 C5 C6 119.88(18)
C4 C5 H5 120.1
C6 C5 H5 120.1
C7 C6 C5 120.83(18)
C7 C6 H6 119.6
C5 C6 H6 119.6
C6 C7 C8 118.74(18)
C6 C7 H7 120.6
C8 C7 H7 120.6
O2 C8 C7 116.27(17)
O2 C8 C3 121.69(17)
C7 C8 C3 122.04(18)
O3 C9 O2 116.50(16)
O3 C9 C1 125.02(18)
O2 C9 C1 118.46(16)
C1 C10 C11 113.27(15)
C1 C10 H10A 108.9
C11 C10 H10A 108.9
C1 C10 H10B 108.9
C11 C10 H10B 108.9
H10A C10 H10B 107.7
C10 C11 S2 110.63(13)
C10 C11 S1 107.43(13)
S2 C11 S1 109.74(10)
C10 C11 H11 109.7
S2 C11 H11 109.7
S1 C11 H11 109.7
F1 C12 F2 109.06(16)
F1 C12 F3 109.99(17)
F2 C12 F3 109.68(17)
F1 C12 S1 107.55(14)
F2 C12 S1 110.10(14)
F3 C12 S1 110.42(13)
F5 C13 F6 109.29(18)
F5 C13 F4 109.11(18)
F6 C13 F4 109.81(17)
F5 C13 S2 107.09(14)
F6 C13 S2 110.75(15)
F4 C13 S2 110.73(15)
C2 O1 H1O 117.3(15)
C9 O2 C8 121.50(15)
O4 S1 O5 121.88(9)
O4 S1 C11 106.26(8)
O5 S1 C11 108.63(9)
O4 S1 C12 105.35(9)
O5 S1 C12 107.22(9)
C11 S1 C12 106.60(9)
O6 S2 O7 121.72(9)
O6 S2 C11 110.13(9)
O7 S2 C11 109.88(9)
O6 S2 C13 105.73(10)
O7 S2 C13 105.56(10)
C11 S2 C13 101.74(9)

loop_
_geom_bond_atom_site_label_1
_geom_bond_atom_site_label_2
_geom_bond_distance
C1 C2 1.369(3)
C1 C9 1.430(3)
C1 C10 1.507(3)
C2 O1 1.330(2)
C2 C3 1.452(3)
C3 C8 1.397(3)
C3 C4 1.410(3)
C4 C5 1.383(3)
C4 H4 0.9500
C5 C6 1.398(3)
C5 H5 0.9500
C6 C7 1.384(3)
C6 H6 0.9500
C7 C8 1.389(3)
C7 H7 0.9500
C8 O2 1.384(2)
C9 O3 1.228(2)
C9 O2 1.370(2)
C10 C11 1.557(3)
C10 H10A 0.9900
C10 H10B 0.9900
C11 S2 1.8102(19)
C11 S1 1.8192(19)
C11 H11 1.0000
C12 F1 1.316(2)
C12 F2 1.320(2)
C12 F3 1.323(2)
C12 S1 1.887(2)
C13 F5 1.323(2)
C13 F6 1.323(3)
C13 F4 1.324(3)
C13 S2 1.864(2)
O1 H1O 0.84(2)
O4 S1 1.4250(15)
O5 S1 1.4257(15)
O6 S2 1.4251(15)
O7 S2 1.4285(15)

loop_
_publcif_info_exptl_table_extra_item
sin_theta_over_lambda_max
